data_4030542
loop_
_publ_author_name
'Das, Soumendra Nath'
'Chowdhury, Arpan'
'Tripathi, Neha'
'Jana, Prithwish K.'
'Mandal, Sukhendu B.'

_publ_section_title
;
 Exploitation of in Situ Generated Sugar-Based Olefin Keto-Nitrones:
 Synthesis of Carbocycles, Heterocycles, and Nucleoside Derivatives.
;
_journal_issue 2
_journal_name_full 'The Journal of organic chemistry'
_journal_page_first 1136
_journal_paper_doi 10.1021/jo502672x
_journal_volume 80
_journal_year 2014
_chemical_absolute_configuration rm
_chemical_formula_moiety 'C18 H23 N O5'
_chemical_formula_sum 'C18 H23 N O5'
_chemical_formula_weight 333.37
_chemical_name_common Furodioxazocin
_chemical_name_systematic
;
(3S,6aS,7aR,10aR,10bR)-1-benzyl-9,9-dimethylhexahydro-1H-3,10b-methano
[1,3]dioxolo[4',5':4,5]furo[3,2-c][1,6,2]dioxazocine
;
_space_group_crystal_system orthorhombic
_space_group_IT_number 19
_space_group_name_Hall 'P 2ac 2ab'
_space_group_name_H-M_alt 'P 21 21 21'
_symmetry_space_group_name_Hall 'P 2ac 2ab'
_symmetry_space_group_name_H-M 'P 21 21 21'
_atom_sites_solution_hydrogens geom
_atom_sites_solution_primary direct
_audit_creation_date 2014-06-11
_audit_creation_method
;
Olex2 1.2
(compiled 2014.03.20 svn.r2914 for OlexSys, GUI svn.r4816)
;
_cell_angle_alpha 90
_cell_angle_beta 90
_cell_angle_gamma 90
_cell_formula_units_Z 4
_cell_length_a 5.906(2)
_cell_length_b 9.576(4)
_cell_length_c 29.275(13)
_cell_measurement_reflns_used 2109
_cell_measurement_temperature 296(2)
_cell_measurement_theta_max 21.89
_cell_measurement_theta_min 2.24
_cell_volume 1655.7(12)
_computing_cell_refinement 'Bruker SMART'
_computing_data_collection 'Bruker SMART'
_computing_data_reduction 'Bruker SAINT'
_computing_molecular_graphics 'Olex2 (Dolomanov et al., 2009)'
_computing_publication_material 'Olex2 (Dolomanov et al., 2009)'
_computing_structure_refinement 'ShelXL (Sheldrick, 2008)'
_computing_structure_solution 'ShelXS (Sheldrick, 2008)'
_diffrn_ambient_temperature 296.15
_diffrn_measured_fraction_theta_full 0.818
_diffrn_measured_fraction_theta_max 0.992
_diffrn_measurement_device_type 'CCD area detector'
_diffrn_measurement_method 'phi and omega scans'
_diffrn_radiation_monochromator graphite
_diffrn_radiation_type MoK\a
_diffrn_radiation_wavelength 0.71073
_diffrn_reflns_av_R_equivalents 0.0343
_diffrn_reflns_av_unetI/netI 0.0399
_diffrn_reflns_Laue_measured_fraction_full 0.818
_diffrn_reflns_Laue_measured_fraction_max 0.992
_diffrn_reflns_limit_h_max 3
_diffrn_reflns_limit_h_min -6
_diffrn_reflns_limit_k_max 9
_diffrn_reflns_limit_k_min -10
_diffrn_reflns_limit_l_max 30
_diffrn_reflns_limit_l_min -32
_diffrn_reflns_number 6185
_diffrn_reflns_point_group_measured_fraction_full 0.806
_diffrn_reflns_point_group_measured_fraction_max 0.989
_diffrn_reflns_theta_full 25.242
_diffrn_reflns_theta_max 23.429
_diffrn_reflns_theta_min 1.391
_exptl_absorpt_coefficient_mu 0.097
_exptl_absorpt_correction_T_max 0.7449
_exptl_absorpt_correction_T_min 0.6295
_exptl_absorpt_correction_type multi-scan
_exptl_absorpt_process_details
;
SADABS-2012/1 (Bruker,2012) was used for absorption correction.
wR2(int) was 0.0570 before and 0.0381 after correction.
The Ratio of minimum to maximum transmission is 0.8451.
The \l/2 correction factor is 0.0015.
;
_exptl_crystal_density_diffrn 1.337
_exptl_crystal_F_000 712
_exptl_crystal_size_max 0.28
_exptl_crystal_size_mid 0.25
_exptl_crystal_size_min 0.20
_refine_diff_density_max 0.097
_refine_diff_density_min -0.113
_refine_diff_density_rms 0.027
_refine_ls_abs_structure_details
;
 Flack x determined using 724 quotients [(I+)-(I-)]/[(I+)+(I-)]
 (Parsons, Flack and Wagner, Acta Cryst. B69 (2013) 249-259).
;
_refine_ls_abs_structure_Flack -0.9(8)
_refine_ls_extinction_coef 0.0170(17)
_refine_ls_extinction_expression Fc^*^=kFc[1+0.001xFc^2^\l^3^/sin(2\q)]^-1/4^
_refine_ls_extinction_method SHELXL
_refine_ls_goodness_of_fit_ref 1.032
_refine_ls_hydrogen_treatment constr
_refine_ls_matrix_type full
_refine_ls_number_parameters 220
_refine_ls_number_reflns 2415
_refine_ls_number_restraints 0
_refine_ls_restrained_S_all 1.032
_refine_ls_R_factor_all 0.0450
_refine_ls_R_factor_gt 0.0345
_refine_ls_shift/su_max 0.000
_refine_ls_shift/su_mean 0.000
_refine_ls_structure_factor_coef Fsqd
_refine_ls_weighting_details 'w=1/[\s^2^(Fo^2^)+(0.0282P)^2^+0.2500P] where P=(Fo^2^+2Fc^2^)/3'
_refine_ls_weighting_scheme calc
_refine_ls_wR_factor_gt 0.0716
_refine_ls_wR_factor_ref 0.0803
_reflns_Friedel_coverage 0.668
_reflns_Friedel_fraction_full 0.790
_reflns_Friedel_fraction_max 0.985
_reflns_number_gt 2035
_reflns_number_total 2415
_reflns_threshold_expression 'I > 2\s(I)'
_cod_data_source_file jo502672x_si_002.cif
_cod_data_source_block soumen_0m
_cod_database_code 4030542
_shelxl_version_number 2014-3
_shelx_space_group_comment
;
The symmetry employed for this shelxl refinement is uniquely defined
by the following loop, which should always be used as a source of
symmetry information in preference to the above space-group names.
They are only intended as comments.
;
_olex2_refinement_description
;
1. Fixed Uiso
 At 1.2 times of:
  All C(H) groups, All C(H,H) groups
 At 1.5 times of:
  All C(H,H,H) groups
2.a Ternary CH refined with riding coordinates:
 C1(H1), C2(H2), C4(H4), C7(H7)
2.b Secondary CH2 refined with riding coordinates:
 C5(H5A,H5B), C6(H6A,H6B), C8(H8A,H8B), C9(H9A,H9B)
2.c Aromatic/amide H refined with riding coordinates:
 C11(H11), C12(H12), C13(H13), C14(H14), C15(H15)
2.d Idealised Me refined as rotating group:
 C17(H17A,H17B,H17C), C18(H18A,H18B,H18C)
;

loop_
_space_group_symop_operation_xyz
'x, y, z'
'-x+1/2, -y, z+1/2'
'-x, y+1/2, -z+1/2'
'x+1/2, -y+1/2, -z'

loop_
_atom_site_label
_atom_site_type_symbol
_atom_site_fract_x
_atom_site_fract_y
_atom_site_fract_z
_atom_site_U_iso_or_equiv
_atom_site_adp_type
_atom_site_occupancy
_atom_site_site_symmetry_order
_atom_site_calc_flag
_atom_site_refinement_flags_posn
N1 N 0.1645(4) 0.3260(3) 0.88528(8) 0.0444(6) Uani 1 1 d .
O1 O -0.1637(4) 0.0298(2) 0.84727(7) 0.0587(7) Uani 1 1 d .
O2 O -0.2660(4) 0.1370(3) 0.77949(8) 0.0689(8) Uani 1 1 d .
O3 O -0.0901(4) 0.3295(2) 0.80442(7) 0.0569(6) Uani 1 1 d .
O4 O 0.2534(3) 0.2818(2) 0.92916(7) 0.0516(6) Uani 1 1 d .
O5 O 0.0740(4) -0.0267(3) 0.93620(8) 0.0685(7) Uani 1 1 d .
C1 C -0.2935(5) 0.1343(4) 0.82690(11) 0.0545(9) Uani 1 1 d .
H1 H -0.4536 0.1243 0.8351 0.065 Uiso 1 1 calc R
C2 C -0.2006(5) 0.2754(3) 0.84323(10) 0.0492(8) Uani 1 1 d .
H2 H -0.3191 0.3375 0.8549 0.059 Uiso 1 1 calc R
C3 C -0.0312(5) 0.2337(3) 0.87961(10) 0.0427(8) Uani 1 1 d .
C4 C 0.0451(5) 0.0919(3) 0.86152(11) 0.0447(8) Uani 1 1 d .
H4 H 0.1381 0.1078 0.8343 0.054 Uiso 1 1 calc R
C5 C 0.1707(6) -0.0073(4) 0.89246(11) 0.0597(9) Uani 1 1 d .
H5A H 0.1800 -0.0975 0.8774 0.072 Uiso 1 1 calc R
H5B H 0.3242 0.0269 0.8963 0.072 Uiso 1 1 calc R
C6 C 0.1405(7) 0.0735(4) 0.96875(12) 0.0721(11) Uani 1 1 d .
H6A H 0.3036 0.0693 0.9723 0.087 Uiso 1 1 calc R
H6B H 0.0730 0.0498 0.9979 0.087 Uiso 1 1 calc R
C7 C 0.0746(5) 0.2203(4) 0.95654(11) 0.0593(9) Uani 1 1 d .
H7 H 0.0508 0.2754 0.9843 0.071 Uiso 1 1 calc R
C8 C -0.1351(5) 0.2245(4) 0.92696(10) 0.0585(9) Uani 1 1 d .
H8A H -0.2277 0.3056 0.9337 0.070 Uiso 1 1 calc R
H8B H -0.2255 0.1406 0.9305 0.070 Uiso 1 1 calc R
C9 C 0.0948(6) 0.4744(3) 0.88980(12) 0.0579(10) Uani 1 1 d .
H9A H -0.0165 0.4823 0.9140 0.070 Uiso 1 1 calc R
H9B H 0.0239 0.5045 0.8616 0.070 Uiso 1 1 calc R
C10 C 0.2907(5) 0.5679(3) 0.90018(11) 0.0462(8) Uani 1 1 d .
C11 C 0.4410(6) 0.6068(4) 0.86664(12) 0.0635(10) Uani 1 1 d .
H11 H 0.4256 0.5719 0.8372 0.076 Uiso 1 1 calc R
C12 C 0.6158(7) 0.6985(4) 0.87692(15) 0.0740(11) Uani 1 1 d .
H12 H 0.7166 0.7258 0.8542 0.089 Uiso 1 1 calc R
C13 C 0.6397(7) 0.7483(4) 0.91982(17) 0.0791(12) Uani 1 1 d .
H13 H 0.7578 0.8091 0.9266 0.095 Uiso 1 1 calc R
C14 C 0.4932(7) 0.7102(4) 0.95292(15) 0.0792(12) Uani 1 1 d .
H14 H 0.5104 0.7445 0.9824 0.095 Uiso 1 1 calc R
C15 C 0.3185(6) 0.6208(3) 0.94286(12) 0.0585(9) Uani 1 1 d .
H15 H 0.2172 0.5958 0.9658 0.070 Uiso 1 1 calc R
C16 C -0.1923(6) 0.2700(4) 0.76515(11) 0.0560(9) Uani 1 1 d .
C17 C -0.0145(7) 0.2525(5) 0.72929(12) 0.0860(13) Uani 1 1 d .
H17A H 0.1019 0.1913 0.7404 0.129 Uiso 1 1 calc GR
H17B H 0.0502 0.3419 0.7221 0.129 Uiso 1 1 calc GR
H17C H -0.0813 0.2132 0.7023 0.129 Uiso 1 1 calc GR
C18 C -0.3900(6) 0.3564(5) 0.74960(13) 0.0913(14) Uani 1 1 d .
H18A H -0.4572 0.3140 0.7231 0.137 Uiso 1 1 calc GR
H18B H -0.3390 0.4487 0.7420 0.137 Uiso 1 1 calc GR
H18C H -0.5001 0.3616 0.7736 0.137 Uiso 1 1 calc GR

loop_
_atom_site_aniso_label
_atom_site_aniso_U_11
_atom_site_aniso_U_22
_atom_site_aniso_U_33
_atom_site_aniso_U_23
_atom_site_aniso_U_13
_atom_site_aniso_U_12
N1 0.0402(13) 0.0383(15) 0.0547(16) -0.0003(13) -0.0098(13) -0.0027(12)
O1 0.0566(14) 0.0496(14) 0.0697(16) -0.0005(12) -0.0099(13) -0.0194(12)
O2 0.0885(19) 0.0638(18) 0.0543(15) -0.0068(13) -0.0053(13) -0.0299(15)
O3 0.0600(13) 0.0549(14) 0.0557(14) 0.0045(12) -0.0143(12) -0.0166(12)
O4 0.0436(12) 0.0512(14) 0.0600(14) 0.0048(11) -0.0117(10) -0.0057(11)
O5 0.0780(17) 0.0589(16) 0.0685(16) 0.0159(14) -0.0058(14) -0.0249(14)
C1 0.0414(18) 0.069(3) 0.053(2) -0.0017(19) -0.0012(16) -0.0152(18)
C2 0.0385(17) 0.055(2) 0.054(2) -0.0112(18) -0.0027(16) -0.0012(16)
C3 0.0322(15) 0.0465(19) 0.0495(18) -0.0081(16) 0.0020(14) -0.0056(14)
C4 0.0412(16) 0.0402(18) 0.0527(19) -0.0028(16) 0.0018(15) -0.0099(15)
C5 0.063(2) 0.047(2) 0.069(2) 0.0022(19) -0.007(2) -0.0034(19)
C6 0.081(3) 0.077(3) 0.058(2) 0.012(2) -0.009(2) -0.024(2)
C7 0.055(2) 0.074(3) 0.050(2) -0.008(2) 0.0032(17) -0.0037(19)
C8 0.0445(18) 0.075(2) 0.056(2) -0.0104(19) 0.0057(16) -0.0058(19)
C9 0.055(2) 0.040(2) 0.080(3) -0.0078(19) -0.0189(19) 0.0041(16)
C10 0.0496(18) 0.0314(18) 0.058(2) -0.0048(16) -0.0102(17) 0.0047(15)
C11 0.075(2) 0.054(2) 0.061(2) 0.000(2) 0.002(2) 0.013(2)
C12 0.064(2) 0.062(3) 0.096(3) 0.022(2) 0.015(2) 0.004(2)
C13 0.064(2) 0.049(2) 0.124(4) 0.007(3) -0.017(3) -0.014(2)
C14 0.094(3) 0.059(3) 0.084(3) -0.016(2) -0.027(3) -0.017(2)
C15 0.069(2) 0.048(2) 0.059(2) -0.0044(18) -0.0025(19) -0.0115(19)
C16 0.055(2) 0.059(2) 0.054(2) -0.0028(19) -0.0119(18) -0.0082(19)
C17 0.076(3) 0.115(4) 0.066(2) 0.008(3) 0.009(2) -0.014(3)
C18 0.082(3) 0.100(4) 0.092(3) -0.013(3) -0.040(3) 0.015(3)

loop_
_atom_type_symbol
_atom_type_description
_atom_type_scat_dispersion_real
_atom_type_scat_dispersion_imag
_atom_type_scat_source
C C 0.0033 0.0016 'International Tables Vol C Tables 4.2.6.8 and 6.1.1.4'
H H 0.0000 0.0000 'International Tables Vol C Tables 4.2.6.8 and 6.1.1.4'
N N 0.0061 0.0033 'International Tables Vol C Tables 4.2.6.8 and 6.1.1.4'
O O 0.0106 0.0060 'International Tables Vol C Tables 4.2.6.8 and 6.1.1.4'

loop_
_geom_angle_atom_site_label_1
_geom_angle_atom_site_label_2
_geom_angle_atom_site_label_3
_geom_angle
O4 N1 C3 102.1(2)
O4 N1 C9 107.5(2)
C3 N1 C9 111.6(2)
C1 O1 C4 107.5(2)
C1 O2 C16 110.4(3)
C2 O3 C16 108.0(2)
N1 O4 C7 110.1(2)
C6 O5 C5 114.3(3)
O1 C1 O2 111.9(3)
O1 C1 C2 107.6(2)
O2 C1 C2 104.6(3)
O3 C2 C1 103.8(2)
O3 C2 C3 111.0(2)
C3 C2 C1 102.9(3)
N1 C3 C2 116.2(3)
N1 C3 C4 110.1(2)
N1 C3 C8 104.5(2)
C2 C3 C4 100.7(2)
C2 C3 C8 112.9(2)
C8 C3 C4 112.6(3)
O1 C4 C3 102.5(2)
O1 C4 C5 109.7(3)
C5 C4 C3 119.9(3)
O5 C5 C4 115.3(3)
O5 C6 C7 113.8(3)
O4 C7 C6 108.8(3)
O4 C7 C8 105.6(2)
C6 C7 C8 112.0(3)
C7 C8 C3 101.1(2)
N1 C9 C10 112.1(3)
C11 C10 C9 121.1(3)
C15 C10 C9 120.3(3)
C15 C10 C11 118.5(3)
C10 C11 C12 119.8(4)
C13 C12 C11 120.2(4)
C14 C13 C12 120.4(4)
C13 C14 C15 119.7(4)
C10 C15 C14 121.4(4)
O2 C16 O3 104.6(2)
O2 C16 C17 109.0(3)
O2 C16 C18 110.3(3)
O3 C16 C17 108.4(3)
O3 C16 C18 110.8(3)
C17 C16 C18 113.3(3)

loop_
_geom_bond_atom_site_label_1
_geom_bond_atom_site_label_2
_geom_bond_distance
N1 O4 1.451(3)
N1 C3 1.465(4)
N1 C9 1.485(4)
O1 C1 1.395(4)
O1 C4 1.431(3)
O2 C1 1.398(4)
O2 C16 1.410(4)
O3 C2 1.409(4)
O3 C16 1.418(4)
O4 C7 1.451(4)
O5 C5 1.414(4)
O5 C6 1.408(4)
C1 C2 1.534(4)
C2 C3 1.515(4)
C3 C4 1.525(4)
C3 C8 1.519(4)
C4 C5 1.508(4)
C6 C7 1.501(5)
C7 C8 1.512(4)
C9 C10 1.495(4)
C10 C11 1.375(4)
C10 C15 1.358(4)
C11 C12 1.388(5)
C12 C13 1.350(5)
C13 C14 1.349(5)
C14 C15 1.373(5)
C16 C17 1.494(5)
C16 C18 1.501(5)

loop_
_geom_torsion_atom_site_label_1
_geom_torsion_atom_site_label_2
_geom_torsion_atom_site_label_3
_geom_torsion_atom_site_label_4
_geom_torsion
N1 O4 C7 C6 121.7(3)
N1 O4 C7 C8 1.3(3)
N1 C3 C4 O1 -165.9(2)
N1 C3 C4 C5 72.4(3)
N1 C3 C8 C7 -38.5(3)
N1 C9 C10 C11 77.0(4)
N1 C9 C10 C15 -105.6(4)
O1 C1 C2 O3 107.7(3)
O1 C1 C2 C3 -8.0(3)
O1 C4 C5 O5 -70.6(3)
O2 C1 C2 O3 -11.4(3)
O2 C1 C2 C3 -127.2(3)
O3 C2 C3 N1 38.6(4)
O3 C2 C3 C4 -80.2(3)
O3 C2 C3 C8 159.4(3)
O4 N1 C3 C2 164.6(2)
O4 N1 C3 C4 -81.8(3)
O4 N1 C3 C8 39.4(3)
O4 N1 C9 C10 63.2(3)
O4 C7 C8 C3 22.4(4)
O5 C6 C7 O4 -88.4(3)
O5 C6 C7 C8 28.0(4)
C1 O1 C4 C3 39.6(3)
C1 O1 C4 C5 168.0(3)
C1 O2 C16 O3 22.7(4)
C1 O2 C16 C17 138.5(3)
C1 O2 C16 C18 -96.5(3)
C1 C2 C3 N1 149.1(2)
C1 C2 C3 C4 30.2(3)
C1 C2 C3 C8 -90.1(3)
C2 O3 C16 O2 -30.4(3)
C2 O3 C16 C17 -146.6(3)
C2 O3 C16 C18 88.5(3)
C2 C3 C4 O1 -42.7(3)
C2 C3 C4 C5 -164.4(3)
C2 C3 C8 C7 -165.7(3)
C3 N1 O4 C7 -25.4(3)
C3 N1 C9 C10 174.4(3)
C3 C4 C5 O5 47.5(4)
C4 O1 C1 O2 94.5(3)
C4 O1 C1 C2 -19.8(3)
C4 C3 C8 C7 81.0(3)
C5 O5 C6 C7 61.4(4)
C6 O5 C5 C4 -85.7(4)
C6 C7 C8 C3 -95.9(3)
C8 C3 C4 O1 77.9(3)
C8 C3 C4 C5 -43.9(4)
C9 N1 O4 C7 92.2(3)
C9 N1 C3 C2 50.1(3)
C9 N1 C3 C4 163.6(3)
C9 N1 C3 C8 -75.1(3)
C9 C10 C11 C12 177.3(3)
C9 C10 C15 C14 -178.0(3)
C10 C11 C12 C13 0.7(5)
C11 C10 C15 C14 -0.6(5)
C11 C12 C13 C14 -0.5(6)
C12 C13 C14 C15 -0.2(6)
C13 C14 C15 C10 0.7(6)
C15 C10 C11 C12 -0.1(5)
C16 O2 C1 O1 -123.2(3)
C16 O2 C1 C2 -7.0(4)
C16 O3 C2 C1 25.7(3)
C16 O3 C2 C3 135.6(3)
